data_7206611
loop_
_publ_author_name
'Yang, Xiu-Li'
'Xie, Ming-Hua'
'Zou, Chao'
'Wu, Chuan-De'

_publ_section_title
;
 Syntheses, crystal structures and optical properties of six homochiral
 coordination networks based on phenyl acid-amino acids
;
_journal_issue 21
_journal_name_full CrystEngComm
_journal_page_first 6422
_journal_paper_doi 10.1039/c1ce05422h
_journal_volume 13
_journal_year 2011
_chemical_formula_sum 'C26 H36 N2 O10 Zn'
_chemical_formula_weight 601.94
_chemical_name_systematic
;
?
;
_space_group_IT_number 5
_symmetry_cell_setting monoclinic
_symmetry_space_group_name_Hall 'C 2y'
_symmetry_space_group_name_H-M 'C 1 2 1'
_atom_sites_solution_hydrogens geom
_atom_sites_solution_primary direct
_atom_sites_solution_secondary difmap
_audit_creation_method SHELXL-97
_cell_angle_alpha 90.00
_cell_angle_beta 102.46(2)
_cell_angle_gamma 90.00
_cell_formula_units_Z 2
_cell_length_a 21.960(5)
_cell_length_b 5.8873(13)
_cell_length_c 10.731(3)
_cell_measurement_reflns_used 2916
_cell_measurement_temperature 293(2)
_cell_measurement_theta_max 25.68
_cell_measurement_theta_min 3.80
_cell_volume 1354.7(6)
_computing_structure_refinement 'SHELXL-97 (Sheldrick, 1997)'
_computing_structure_solution 'SHELXS-97 (Sheldrick, 1990)'
_diffrn_ambient_temperature 293(2)
_diffrn_measured_fraction_theta_full 0.996
_diffrn_measured_fraction_theta_max 0.996
_diffrn_radiation_monochromator graphite
_diffrn_radiation_source 'fine-focus sealed tube'
_diffrn_radiation_type MoK\a
_diffrn_radiation_wavelength 0.71073
_diffrn_reflns_av_R_equivalents 0.0455
_diffrn_reflns_av_sigmaI/netI 0.1080
_diffrn_reflns_limit_h_max 22
_diffrn_reflns_limit_h_min -26
_diffrn_reflns_limit_k_max 5
_diffrn_reflns_limit_k_min -7
_diffrn_reflns_limit_l_max 12
_diffrn_reflns_limit_l_min -13
_diffrn_reflns_number 2916
_diffrn_reflns_theta_full 25.68
_diffrn_reflns_theta_max 25.68
_diffrn_reflns_theta_min 3.80
_exptl_absorpt_coefficient_mu 0.966
_exptl_absorpt_correction_T_max 0.953
_exptl_absorpt_correction_T_min 0.870
_exptl_absorpt_correction_type empirical
_exptl_crystal_colour colorless
_exptl_crystal_density_diffrn 1.476
_exptl_crystal_density_method 'not measured'
_exptl_crystal_description bloc
_exptl_crystal_F_000 632
_exptl_crystal_size_max 0.40
_exptl_crystal_size_mid 0.12
_exptl_crystal_size_min 0.05
_refine_diff_density_max 0.294
_refine_diff_density_min -0.281
_refine_diff_density_rms 0.063
_refine_ls_abs_structure_details 'Flack H D (1983), Acta Cryst. A39, 876-881'
_refine_ls_abs_structure_Flack 0.045(19)
_refine_ls_extinction_method none
_refine_ls_goodness_of_fit_ref 0.924
_refine_ls_hydrogen_treatment constr
_refine_ls_matrix_type full
_refine_ls_number_parameters 177
_refine_ls_number_reflns 1866
_refine_ls_number_restraints 1
_refine_ls_restrained_S_all 0.923
_refine_ls_R_factor_all 0.0691
_refine_ls_R_factor_gt 0.0410
_refine_ls_shift/su_max 0.000
_refine_ls_shift/su_mean 0.000
_refine_ls_structure_factor_coef Fsqd
_refine_ls_weighting_details 'calc w=1/[\s^2^(Fo^2^)+(0.0208P)^2^+0.0000P] where P=(Fo^2^+2Fc^2^)/3'
_refine_ls_weighting_scheme calc
_refine_ls_wR_factor_gt 0.0666
_refine_ls_wR_factor_ref 0.0710
_reflns_number_gt 1264
_reflns_number_total 1866
_reflns_threshold_expression >2sigma(I)
_cod_data_source_file c1ce05422h.txt
_cod_data_source_block New1
_cod_original_cell_volume 1354.7(5)
_cod_original_sg_symbol_H-M C2
_cod_database_code 7206611

loop_
_symmetry_equiv_pos_as_xyz
'x, y, z'
'-x, y, -z'
'x+1/2, y+1/2, z'
'-x+1/2, y+1/2, -z'

loop_
_atom_site_label
_atom_site_type_symbol
_atom_site_fract_x
_atom_site_fract_y
_atom_site_fract_z
_atom_site_U_iso_or_equiv
_atom_site_adp_type
_atom_site_occupancy
_atom_site_symmetry_multiplicity
_atom_site_calc_flag
_atom_site_refinement_flags
Zn1 Zn 0.0000 0.21293(15) 1.0000 0.0367(3) Uani 1 2 d S
O1 O 0.35291(15) 1.4915(6) 0.7217(3) 0.0416(10) Uani 1 1 d .
O2 O 0.27360(17) 1.3725(7) 0.5770(4) 0.0521(11) Uani 1 1 d .
H2B H 0.2385 1.3091 0.5530 0.062 Uiso 1 1 d .
O3 O 0.07884(15) 0.3315(6) 0.9681(4) 0.0446(11) Uani 1 1 d .
O4 O 0.01424(16) 0.5746(6) 0.8547(4) 0.0516(12) Uani 1 1 d .
O5 O -0.03431(14) -0.0052(7) 0.8630(4) 0.0609(13) Uani 1 1 d .
H5A H -0.0713 -0.0142 0.8180 0.073 Uiso 1 1 d .
H5B H -0.0108 -0.1153 0.8529 0.073 Uiso 1 1 d .
N1 N 0.30185(18) 0.9325(7) 0.6666(4) 0.0297(11) Uani 1 1 d .
H1D H 0.3226 0.8038 0.6682 0.036 Uiso 1 1 d .
C1 C 0.4274(2) 1.2351(18) 0.5312(6) 0.082(2) Uani 1 1 d .
H1A H 0.4424 1.2170 0.4541 0.124 Uiso 1 1 calc R
H1B H 0.4609 1.2098 0.6036 0.124 Uiso 1 1 calc R
H1C H 0.4115 1.3864 0.5348 0.124 Uiso 1 1 calc R
C2 C 0.3757(3) 1.0650(11) 0.5329(6) 0.0572(18) Uani 1 1 d .
H2A H 0.3414 1.1002 0.4605 0.069 Uiso 1 1 calc R
C3 C 0.3966(4) 0.8269(12) 0.5148(7) 0.105(3) Uani 1 1 d .
H3A H 0.4098 0.8166 0.4354 0.157 Uiso 1 1 calc R
H3B H 0.3626 0.7238 0.5138 0.157 Uiso 1 1 calc R
H3C H 0.4307 0.7880 0.5837 0.157 Uiso 1 1 calc R
C4 C 0.3515(3) 1.1048(11) 0.6562(6) 0.0340(15) Uani 1 1 d .
H4A H 0.3862 1.0924 0.7307 0.041 Uiso 1 1 calc R
C5 C 0.3232(3) 1.3464(13) 0.6505(6) 0.0378(15) Uani 1 1 d .
C6 C 0.2832(2) 0.9707(10) 0.7899(5) 0.0436(16) Uani 1 1 d .
H6A H 0.2749 1.1313 0.7978 0.052 Uiso 1 1 calc R
H6B H 0.3179 0.9306 0.8587 0.052 Uiso 1 1 calc R
C7 C 0.2263(3) 0.8379(12) 0.8065(5) 0.0369(16) Uani 1 1 d .
C8 C 0.1685(3) 0.9355(9) 0.7774(5) 0.0428(16) Uani 1 1 d .
H8A H 0.1637 1.0777 0.7388 0.051 Uiso 1 1 calc R
C9 C 0.1174(3) 0.8271(12) 0.8041(6) 0.0437(18) Uani 1 1 d .
H9A H 0.0787 0.8979 0.7839 0.052 Uiso 1 1 calc R
C10 C 0.1226(3) 0.6117(11) 0.8614(5) 0.0313(15) Uani 1 1 d .
C11 C 0.1806(2) 0.5149(9) 0.8878(5) 0.0318(13) Uani 1 1 d .
H11A H 0.1855 0.3721 0.9257 0.038 Uiso 1 1 calc R
C12 C 0.2323(3) 0.6227(10) 0.8599(5) 0.0361(16) Uani 1 1 d .
H12A H 0.2709 0.5506 0.8771 0.043 Uiso 1 1 calc R
C13 C 0.0674(2) 0.4999(10) 0.8951(5) 0.0358(14) Uani 1 1 d .

loop_
_atom_site_aniso_label
_atom_site_aniso_U_11
_atom_site_aniso_U_22
_atom_site_aniso_U_33
_atom_site_aniso_U_23
_atom_site_aniso_U_13
_atom_site_aniso_U_12
Zn1 0.0265(5) 0.0366(6) 0.0464(7) 0.000 0.0067(5) 0.000
O1 0.037(2) 0.029(3) 0.054(3) -0.009(2) -0.001(2) 0.002(2)
O2 0.036(2) 0.048(3) 0.058(3) 0.000(2) -0.022(2) -0.0006(18)
O3 0.039(2) 0.035(3) 0.063(3) 0.012(2) 0.020(2) -0.0039(18)
O4 0.034(2) 0.048(3) 0.072(3) -0.002(2) 0.011(2) 0.0093(19)
O5 0.032(2) 0.058(3) 0.079(3) -0.034(2) -0.019(2) 0.019(2)
N1 0.033(2) 0.021(3) 0.035(3) -0.001(2) 0.007(2) -0.006(2)
C1 0.064(4) 0.100(6) 0.094(5) -0.003(6) 0.043(4) -0.016(5)
C2 0.052(4) 0.058(5) 0.068(5) -0.008(4) 0.029(4) -0.006(3)
C3 0.155(7) 0.060(6) 0.125(7) -0.025(5) 0.090(7) -0.016(5)
C4 0.033(3) 0.037(4) 0.030(3) -0.004(3) 0.002(3) -0.005(3)
C5 0.037(3) 0.035(4) 0.038(4) 0.008(3) 0.001(3) -0.006(3)
C6 0.064(4) 0.036(4) 0.035(4) -0.008(3) 0.020(3) -0.016(3)
C7 0.038(4) 0.038(4) 0.036(4) -0.004(3) 0.009(3) -0.010(3)
C8 0.063(4) 0.028(4) 0.039(4) 0.010(3) 0.015(3) -0.001(3)
C9 0.036(3) 0.046(4) 0.050(5) 0.000(4) 0.011(3) 0.010(3)
C10 0.042(4) 0.027(4) 0.028(4) -0.005(3) 0.015(3) -0.004(3)
C11 0.040(3) 0.028(3) 0.030(3) 0.001(3) 0.012(3) 0.003(3)
C12 0.032(3) 0.040(4) 0.037(4) -0.006(3) 0.009(3) -0.005(3)
C13 0.041(3) 0.036(4) 0.034(4) -0.009(3) 0.016(3) -0.008(3)

loop_
_atom_type_symbol
_atom_type_description
_atom_type_scat_dispersion_real
_atom_type_scat_dispersion_imag
_atom_type_scat_source
C C 0.0033 0.0016 'International Tables Vol C Tables 4.2.6.8 and 6.1.1.4'
H H 0.0000 0.0000 'International Tables Vol C Tables 4.2.6.8 and 6.1.1.4'
N N 0.0061 0.0033 'International Tables Vol C Tables 4.2.6.8 and 6.1.1.4'
O O 0.0106 0.0060 'International Tables Vol C Tables 4.2.6.8 and 6.1.1.4'
Zn Zn 0.2839 1.4301 'International Tables Vol C Tables 4.2.6.8 and 6.1.1.4'

loop_
_geom_angle_atom_site_label_1
_geom_angle_atom_site_label_2
_geom_angle_atom_site_label_3
_geom_angle
_geom_angle_site_symmetry_1
_geom_angle_site_symmetry_3
O3 Zn1 O3 138.4(2) . 2_557
O3 Zn1 O5 108.09(16) . .
O3 Zn1 O5 98.73(15) 2_557 .
O3 Zn1 O5 98.73(15) . 2_557
O3 Zn1 O5 108.09(16) 2_557 2_557
O5 Zn1 O5 98.9(2) . 2_557
C13 O3 Zn1 108.9(3) . .
C6 N1 C4 107.9(4) . .
C3 C2 C1 111.4(6) . .
C3 C2 C4 115.0(6) . .
C1 C2 C4 107.8(5) . .
N1 C4 C2 110.3(5) . .
N1 C4 C5 109.2(5) . .
C2 C4 C5 108.3(5) . .
O2 C5 O1 126.7(7) . .
O2 C5 C4 116.2(6) . .
O1 C5 C4 117.1(5) . .
N1 C6 C7 114.8(4) . .
C8 C7 C12 118.8(6) . .
C8 C7 C6 120.3(6) . .
C12 C7 C6 120.8(6) . .
C7 C8 C9 121.1(6) . .
C8 C9 C10 121.3(6) . .
C11 C10 C9 116.8(6) . .
C11 C10 C13 122.4(6) . .
C9 C10 C13 120.8(6) . .
C10 C11 C12 122.2(6) . .
C7 C12 C11 119.8(6) . .
O4 C13 O3 123.2(5) . .
O4 C13 C10 120.9(6) . .
O3 C13 C10 115.9(5) . .

loop_
_geom_bond_atom_site_label_1
_geom_bond_atom_site_label_2
_geom_bond_distance
_geom_bond_site_symmetry_2
Zn1 O3 1.964(3) .
Zn1 O3 1.964(3) 2_557
Zn1 O5 1.975(4) .
Zn1 O5 1.975(4) 2_557
O1 C5 1.235(7) .
O2 C5 1.208(6) .
O3 C13 1.255(6) .
O4 C13 1.235(6) .
N1 C6 1.484(6) .
N1 C4 1.511(6) .
C1 C2 1.517(9) .
C2 C3 1.501(8) .
C2 C4 1.547(7) .
C4 C5 1.549(7) .
C6 C7 1.516(7) .
C7 C8 1.366(7) .
C7 C12 1.385(7) .
C8 C9 1.374(7) .
C9 C10 1.403(7) .
C10 C11 1.368(7) .
C10 C13 1.491(7) .
C11 C12 1.389(6) .

loop_
_geom_hbond_atom_site_label_D
_geom_hbond_atom_site_label_H
_geom_hbond_atom_site_label_A
_geom_hbond_distance_DH
_geom_hbond_distance_HA
_geom_hbond_distance_DA
_geom_hbond_angle_DHA
_geom_hbond_site_symmetry_A
O5 H5A O1 0.85 1.76 2.610(5) 175.1 3_435
O5 H5B O4 0.85 1.91 2.702(5) 155.7 1_545
N1 H1D O1 0.88 2.00 2.839(5) 159.2 1_545
